data_7005375
loop_
_publ_author_name
'Maji, Somnath'
'Sarkar, Biprajit'
'Mobin, Shaikh M.'
'Fiedler, Jan'
'Kaim, Wolfgang'
'Lahiri, Goutam Kumar'

_publ_section_title
;
 Non-innocent behaviour of ancillary and bridging ligands in homovalent
 and mixed-valent ruthenium complexes [A2Ru(?-L)RuA2]n, A =
 2,4-pentanedionato or 2-phenylazopyridine, L2? =
 2,5-bis(2-oxidophenyl)pyrazine
;
_journal_issue 23
_journal_name_full 'Dalton Transactions'
_journal_page_first 2411
_journal_paper_doi 10.1039/b701511a
_journal_year 2007
_chemical_formula_sum 'C16 H12 N2 O2'
_chemical_formula_weight 264.28
_chemical_name_systematic
;
?
;
_space_group_IT_number 14
_symmetry_cell_setting monoclinic
_symmetry_space_group_name_Hall '-P 2yn'
_symmetry_space_group_name_H-M 'P 1 21/n 1'
_atom_sites_solution_hydrogens geom
_atom_sites_solution_primary direct
_atom_sites_solution_secondary difmap
_audit_creation_method SHELXL-97
_cell_angle_alpha 90.00
_cell_angle_beta 94.788(8)
_cell_angle_gamma 90.00
_cell_formula_units_Z 2
_cell_length_a 5.9660(7)
_cell_length_b 3.8840(5)
_cell_length_c 26.330(2)
_cell_measurement_reflns_used 25
_cell_measurement_temperature 293(2)
_cell_measurement_theta_max 11.4400
_cell_measurement_theta_min 6.4100
_cell_volume 607.99(12)
_computing_cell_refinement 'Argus (Nonius, MACH3 software)'
_computing_data_collection 'Argus (Nonius, MACH3 software)'
_computing_data_reduction 'Maxus (Nonius software)'
_computing_molecular_graphics Ortep
_computing_publication_material Shelx97
_computing_structure_refinement 'SHELXL-97 (Sheldrick, 1997)'
_computing_structure_solution 'SHELXS-97 (Sheldrick, 1990)'
_diffrn_ambient_temperature 293(2)
_diffrn_measured_fraction_theta_full 0.981
_diffrn_measured_fraction_theta_max 0.981
_diffrn_measurement_device_type 'Nonius MACH3'
_diffrn_measurement_method \w/q-scan
_diffrn_radiation_monochromator graphite
_diffrn_radiation_source 'fine-focus sealed tube'
_diffrn_radiation_type MoK\a
_diffrn_radiation_wavelength 0.71073
_diffrn_reflns_av_R_equivalents 0.0357
_diffrn_reflns_av_sigmaI/netI 0.1448
_diffrn_reflns_limit_h_max 0
_diffrn_reflns_limit_h_min -7
_diffrn_reflns_limit_k_max 4
_diffrn_reflns_limit_k_min 0
_diffrn_reflns_limit_l_max 31
_diffrn_reflns_limit_l_min -31
_diffrn_reflns_number 1163
_diffrn_reflns_theta_full 24.95
_diffrn_reflns_theta_max 24.95
_diffrn_reflns_theta_min 1.55
_diffrn_standards_decay_% <3%
_diffrn_standards_interval_time 3600
_diffrn_standards_number 3
_exptl_absorpt_coefficient_mu 0.097
_exptl_absorpt_correction_T_max 0.9714
_exptl_absorpt_correction_T_min 0.9668
_exptl_absorpt_correction_type psi-scan
_exptl_crystal_colour yellow
_exptl_crystal_density_diffrn 1.444
_exptl_crystal_density_method 'not measured'
_exptl_crystal_description plate
_exptl_crystal_F_000 276
_exptl_crystal_size_max 0.35
_exptl_crystal_size_mid 0.30
_exptl_crystal_size_min 0.30
_refine_diff_density_max 0.199
_refine_diff_density_min -0.217
_refine_diff_density_rms 0.054
_refine_ls_extinction_method none
_refine_ls_goodness_of_fit_ref 0.983
_refine_ls_hydrogen_treatment mixed
_refine_ls_matrix_type full
_refine_ls_number_parameters 115
_refine_ls_number_reflns 1055
_refine_ls_number_restraints 0
_refine_ls_restrained_S_all 0.983
_refine_ls_R_factor_all 0.2034
_refine_ls_R_factor_gt 0.0517
_refine_ls_shift/su_max 0.000
_refine_ls_shift/su_mean 0.000
_refine_ls_structure_factor_coef Fsqd
_refine_ls_weighting_details 'calc w=1/[\s^2^(Fo^2^)+(0.0501P)^2^+0.0000P] where P=(Fo^2^+2Fc^2^)/3'
_refine_ls_weighting_scheme calc
_refine_ls_wR_factor_gt 0.0972
_refine_ls_wR_factor_ref 0.1372
_reflns_number_gt 424
_reflns_number_total 1055
_reflns_threshold_expression >2sigma(I)
_cod_data_source_file b701511a.txt
_cod_data_source_block H2L
_cod_depositor_comments
;
The following automatic conversions were performed:
'_symmetry_cell_setting' value 'Monoclinic' changed to 'monoclinic'
according to '/home/saulius/struct/CIF-dictionaries/cif_core.dic'
dictionary named 'cif_core.dic' version 2.4.1 from
2010-06-29.

'_exptl_absorpt_correction_type' value 'Psi-scan' changed to
'psi-scan' according to
'/home/saulius/struct/CIF-dictionaries/cif_core.dic' dictionary named
'cif_core.dic' version 2.4.1 from 2010-06-29.

Automatic conversion script
Id: cif_fix_enum 1527 2010-12-29 10:47:43Z saulius 
;
_cod_original_sg_symbol_H-M 'P 21/n'
_cod_database_code 7005375

loop_
_symmetry_equiv_pos_as_xyz
'x, y, z'
'-x+1/2, y+1/2, -z+1/2'
'-x, -y, -z'
'x-1/2, -y-1/2, z-1/2'

loop_
_atom_site_label
_atom_site_type_symbol
_atom_site_fract_x
_atom_site_fract_y
_atom_site_fract_z
_atom_site_U_iso_or_equiv
_atom_site_adp_type
_atom_site_occupancy
_atom_site_symmetry_multiplicity
_atom_site_calc_flag
_atom_site_refinement_flags
_atom_site_disorder_assembly
_atom_site_disorder_group
N1 N 0.8136(5) 0.1750(8) 0.01317(11) 0.0382(10) Uani 1 1 d . . .
O1 O 0.5842(5) 0.4526(9) 0.08138(11) 0.0538(10) Uani 1 1 d . . .
C1 C 1.1672(7) -0.0774(12) 0.03489(15) 0.0393(11) Uani 1 1 d . . .
C2 C 0.9820(7) 0.1003(11) 0.04914(14) 0.0321(10) Uani 1 1 d . . .
C3 C 0.9565(6) 0.2128(10) 0.10183(14) 0.0346(11) Uani 1 1 d . . .
C4 C 0.7613(7) 0.3774(11) 0.11588(15) 0.0389(11) Uani 1 1 d . . .
C5 C 0.7384(8) 0.4689(13) 0.16636(16) 0.0480(13) Uani 1 1 d . . .
C6 C 0.9108(8) 0.4054(13) 0.20313(16) 0.0462(13) Uani 1 1 d . . .
C7 C 1.1067(8) 0.2556(12) 0.19017(16) 0.0490(13) Uani 1 1 d . . .
C8 C 1.1278(7) 0.1573(12) 0.14056(15) 0.0421(12) Uani 1 1 d . . .
H6 H 0.888(5) 0.483(9) 0.2388(13) 0.048(11) Uiso 1 1 d . . .
H1 H 1.293(6) -0.125(10) 0.0587(12) 0.056(13) Uiso 1 1 d . . .
H8 H 1.266(5) 0.060(9) 0.1306(10) 0.027(10) Uiso 1 1 d . . .
H5 H 0.601(7) 0.578(11) 0.1743(13) 0.067(14) Uiso 1 1 d . . .
H101 H 0.630(7) 0.371(11) 0.0511(15) 0.072(16) Uiso 1 1 d . . .
H7 H 1.228(7) 0.207(10) 0.2164(13) 0.076(15) Uiso 1 1 d . . .

loop_
_atom_site_aniso_label
_atom_site_aniso_U_11
_atom_site_aniso_U_22
_atom_site_aniso_U_33
_atom_site_aniso_U_23
_atom_site_aniso_U_13
_atom_site_aniso_U_12
N1 0.037(2) 0.044(2) 0.0325(19) -0.0015(19) -0.0028(16) 0.004(2)
O1 0.0388(17) 0.075(2) 0.0467(18) -0.008(2) 0.0004(15) 0.0175(18)
C1 0.039(3) 0.041(3) 0.037(3) 0.003(2) -0.003(2) 0.006(3)
C2 0.030(2) 0.031(3) 0.035(2) -0.001(2) 0.0013(19) -0.002(2)
C3 0.039(3) 0.028(3) 0.036(2) 0.004(2) 0.004(2) 0.002(2)
C4 0.036(3) 0.040(3) 0.039(2) -0.001(2) -0.002(2) -0.002(2)
C5 0.047(3) 0.050(4) 0.048(3) -0.007(3) 0.010(2) 0.001(3)
C6 0.056(3) 0.048(3) 0.035(3) -0.004(3) 0.011(2) -0.004(3)
C7 0.054(3) 0.056(3) 0.036(3) 0.001(2) -0.006(2) -0.004(3)
C8 0.035(3) 0.050(3) 0.041(3) 0.004(2) 0.002(2) 0.006(3)

loop_
_atom_type_symbol
_atom_type_description
_atom_type_scat_dispersion_real
_atom_type_scat_dispersion_imag
_atom_type_scat_source
C C 0.0033 0.0016 'International Tables Vol C Tables 4.2.6.8 and 6.1.1.4'
H H 0.0000 0.0000 'International Tables Vol C Tables 4.2.6.8 and 6.1.1.4'
O O 0.0106 0.0060 'International Tables Vol C Tables 4.2.6.8 and 6.1.1.4'
N N 0.0061 0.0033 'International Tables Vol C Tables 4.2.6.8 and 6.1.1.4'

loop_
_geom_angle_atom_site_label_1
_geom_angle_atom_site_label_2
_geom_angle_atom_site_label_3
_geom_angle
_geom_angle_site_symmetry_1
_geom_angle_site_symmetry_3
_geom_angle_publ_flag
C1 N1 C2 119.0(3) 3_755 . ?
C4 O1 H101 103(3) . . ?
N1 C1 C2 122.2(4) 3_755 . ?
N1 C1 H1 116(2) 3_755 . ?
C2 C1 H1 121(2) . . ?
N1 C2 C1 118.8(3) . . ?
N1 C2 C3 117.8(4) . . ?
C1 C2 C3 123.5(3) . . ?
C8 C3 C4 116.7(4) . . ?
C8 C3 C2 120.9(4) . . ?
C4 C3 C2 122.4(4) . . ?
O1 C4 C5 116.6(4) . . ?
O1 C4 C3 122.3(4) . . ?
C5 C4 C3 121.1(4) . . ?
C6 C5 C4 119.9(5) . . ?
C6 C5 H5 122(2) . . ?
C4 C5 H5 118(2) . . ?
C5 C6 C7 120.2(4) . . ?
C5 C6 H6 117.0(19) . . ?
C7 C6 H6 122.8(19) . . ?
C6 C7 C8 120.0(4) . . ?
C6 C7 H7 120(2) . . ?
C8 C7 H7 120(2) . . ?
C7 C8 C3 122.0(4) . . ?
C7 C8 H8 121.0(17) . . ?
C3 C8 H8 116.9(17) . . ?

loop_
_geom_bond_atom_site_label_1
_geom_bond_atom_site_label_2
_geom_bond_distance
_geom_bond_site_symmetry_2
_geom_bond_publ_flag
N1 C1 1.335(4) 3_755 ?
N1 C2 1.353(4) . ?
O1 C4 1.366(4) . ?
O1 H101 0.92(4) . ?
C1 N1 1.335(4) 3_755 ?
C1 C2 1.381(5) . ?
C1 H1 0.95(3) . ?
C2 C3 1.475(4) . ?
C3 C8 1.399(5) . ?
C3 C4 1.405(5) . ?
C4 C5 1.393(5) . ?
C5 C6 1.374(5) . ?
C5 H5 0.96(4) . ?
C6 C7 1.374(5) . ?
C6 H6 1.01(3) . ?
C7 C8 1.377(5) . ?
C7 H7 0.98(4) . ?
C8 H8 0.96(3) . ?

loop_
_geom_torsion_atom_site_label_1
_geom_torsion_atom_site_label_2
_geom_torsion_atom_site_label_3
_geom_torsion_atom_site_label_4
_geom_torsion
_geom_torsion_site_symmetry_1
_geom_torsion_site_symmetry_2
_geom_torsion_site_symmetry_3
_geom_torsion_site_symmetry_4
_geom_torsion_publ_flag
C1 N1 C2 C1 -0.6(6) 3_755 . . . ?
C1 N1 C2 C3 179.7(4) 3_755 . . . ?
N1 C1 C2 N1 0.6(6) 3_755 . . . ?
N1 C1 C2 C3 -179.7(4) 3_755 . . . ?
N1 C2 C3 C8 -177.3(4) . . . . ?
C1 C2 C3 C8 3.0(6) . . . . ?
N1 C2 C3 C4 3.1(5) . . . . ?
C1 C2 C3 C4 -176.6(4) . . . . ?
C8 C3 C4 O1 178.6(4) . . . . ?
C2 C3 C4 O1 -1.8(6) . . . . ?
C8 C3 C4 C5 -2.2(6) . . . . ?
C2 C3 C4 C5 177.5(4) . . . . ?
O1 C4 C5 C6 -179.2(4) . . . . ?
C3 C4 C5 C6 1.5(7) . . . . ?
C4 C5 C6 C7 0.8(7) . . . . ?
C5 C6 C7 C8 -2.3(7) . . . . ?
C6 C7 C8 C3 1.6(7) . . . . ?
C4 C3 C8 C7 0.6(6) . . . . ?
C2 C3 C8 C7 -179.1(4) . . . . ?
